data_2228862
loop_
_publ_author_name
'Song, Xiu-Mei'
'Li, Jun-Jun'
'Liu, Xin-Hua'
'Ren, Chun-Xia'
'Shang, Shao-Ming'

_publ_section_title
;
 2-[4-(4,5-Dihydro-1<i>H</i>-imidazol-2-yl)phenyl]-4,5-dihydro-1<i>H</i>-imidazol-3-ium
 4-aminobenzoate
;
_journal_coeditor_code RZ2530
_journal_issue 1
_journal_name_full 'Acta Crystallographica Section E'
_journal_page_first o179
_journal_paper_doi 10.1107/S1600536810051202
_journal_volume 67
_journal_year 2011
_chemical_formula_iupac 'C12 H15 N4 +, C7 H6 N O2 -'
_chemical_formula_moiety 'C12 H15 N4 +, C7 H6 N O2 -'
_chemical_formula_sum 'C19 H21 N5 O2'
_chemical_formula_weight 351.41
_chemical_name_systematic
;
2-[4-(4,5-Dihydro-1<i>H</i>-imidazol-2-yl)phenyl]-4,5-dihydro-
1<i>H</i>-imidazol-3-ium 4-aminobenzoate
;
_space_group_IT_number 14
_symmetry_cell_setting monoclinic
_symmetry_space_group_name_Hall '-P 2yn'
_symmetry_space_group_name_H-M 'P 1 21/n 1'
_atom_sites_solution_hydrogens geom
_atom_sites_solution_primary direct
_atom_sites_solution_secondary difmap
_audit_creation_method SHELXL-97
_cell_angle_alpha 90.00
_cell_angle_beta 95.54(3)
_cell_angle_gamma 90.00
_cell_formula_units_Z 4
_cell_length_a 7.5006(15)
_cell_length_b 29.031(6)
_cell_length_c 7.9361(16)
_cell_measurement_reflns_used 1044
_cell_measurement_temperature 293(2)
_cell_measurement_theta_max 20.31
_cell_measurement_theta_min 2.67
_cell_volume 1720.0(6)
_computing_cell_refinement '<i>SAINT-Plus</i> (Bruker, 1998)'
_computing_data_collection '<i>SMART</i> (Bruker, 1998)'
_computing_data_reduction '<i>SAINT-Plus</i> (Bruker, 1998)'
_computing_molecular_graphics '<i>SHELXTL</i> (Sheldrick, 2008)'
_computing_publication_material '<i>SHELXTL</i> (Sheldrick, 2008)'
_computing_structure_refinement '<i>SHELXL97</i> (Sheldrick, 2008)'
_computing_structure_solution '<i>SHELXS97</i> (Sheldrick, 2008)'
_diffrn_ambient_temperature 293(2)
_diffrn_measured_fraction_theta_full 0.999
_diffrn_measured_fraction_theta_max 0.999
_diffrn_measurement_device_type 'Bruker SMART APEX CCD'
_diffrn_measurement_method 'phi and omega scans'
_diffrn_radiation_monochromator graphite
_diffrn_radiation_source 'fine-focus sealed tube'
_diffrn_radiation_type MoK\a
_diffrn_radiation_wavelength 0.71073
_diffrn_reflns_av_R_equivalents 0.0606
_diffrn_reflns_av_sigmaI/netI 0.0751
_diffrn_reflns_limit_h_max 8
_diffrn_reflns_limit_h_min -9
_diffrn_reflns_limit_k_max 35
_diffrn_reflns_limit_k_min -35
_diffrn_reflns_limit_l_max 8
_diffrn_reflns_limit_l_min -9
_diffrn_reflns_number 9730
_diffrn_reflns_theta_full 25.99
_diffrn_reflns_theta_max 25.99
_diffrn_reflns_theta_min 1.40
_exptl_absorpt_coefficient_mu 0.092
_exptl_absorpt_correction_T_max 0.9547
_exptl_absorpt_correction_T_min 0.9344
_exptl_absorpt_correction_type multi-scan
_exptl_absorpt_process_details '(SADABS; Bruker, 1998)'
_exptl_crystal_colour colourless
_exptl_crystal_density_diffrn 1.357
_exptl_crystal_density_method 'not measured'
_exptl_crystal_description block
_exptl_crystal_F_000 744
_exptl_crystal_size_max 0.75
_exptl_crystal_size_mid 0.62
_exptl_crystal_size_min 0.51
_refine_diff_density_max 0.238
_refine_diff_density_min -0.243
_refine_ls_extinction_coef 0.012(2)
_refine_ls_extinction_expression Fc^*^=kFc[1+0.001xFc^2^\l^3^/sin(2\q)]^-1/4^
_refine_ls_extinction_method '<i>SHELXL97</i> (Sheldrick, 2008)'
_refine_ls_goodness_of_fit_ref 0.975
_refine_ls_hydrogen_treatment constr
_refine_ls_matrix_type full
_refine_ls_number_parameters 236
_refine_ls_number_reflns 3381
_refine_ls_number_restraints 0
_refine_ls_restrained_S_all 0.975
_refine_ls_R_factor_all 0.1095
_refine_ls_R_factor_gt 0.0554
_refine_ls_shift/su_max 0.001
_refine_ls_shift/su_mean 0.000
_refine_ls_structure_factor_coef Fsqd
_refine_ls_weighting_details 'calc w=1/[\s^2^(Fo^2^)+(0.0671P)^2^+0.0000P] where P=(Fo^2^+2Fc^2^)/3'
_refine_ls_weighting_scheme calc
_refine_ls_wR_factor_gt 0.1269
_refine_ls_wR_factor_ref 0.1456
_reflns_number_gt 1911
_reflns_number_total 3381
_reflns_threshold_expression I>2sigma(I)
_cod_data_source_file rz2530.cif
_cod_data_source_block I
_cod_original_sg_symbol_H-M 'P 21/n'
_cod_database_code 2228862
_cod_database_fobs_code 2228862

loop_
_symmetry_equiv_pos_as_xyz
'x, y, z'
'-x+1/2, y+1/2, -z+1/2'
'-x, -y, -z'
'x-1/2, -y-1/2, z-1/2'

loop_
_atom_site_type_symbol
_atom_site_label
_atom_site_fract_x
_atom_site_fract_y
_atom_site_fract_z
_atom_site_U_iso_or_equiv
_atom_site_adp_type
_atom_site_calc_flag
_atom_site_refinement_flags
_atom_site_occupancy
_atom_site_disorder_assembly
_atom_site_disorder_group
O O1 0.5344(3) 0.13642(6) 0.6366(3) 0.0639(6) Uani d . 1 . .
O O2 0.8172(3) 0.14561(6) 0.6007(3) 0.0609(6) Uani d . 1 . .
N N1 0.6747(3) 0.33128(6) 0.9952(3) 0.0499(6) Uani d . 1 . .
H H1A 0.5753 0.3430 1.0205 0.060 Uiso calc R 1 . .
H H1B 0.7732 0.3462 1.0175 0.060 Uiso calc R 1 . .
C C1 0.6750(4) 0.15795(8) 0.6570(3) 0.0390(6) Uani d . 1 . .
C C2 0.6789(3) 0.20287(8) 0.7521(3) 0.0384(6) Uani d . 1 . .
C C3 0.8346(3) 0.22767(8) 0.7889(3) 0.0454(7) Uani d . 1 . .
H H3 0.9419 0.2160 0.7572 0.055 Uiso calc R 1 . .
C C4 0.8346(3) 0.26964(8) 0.8720(3) 0.0465(7) Uani d . 1 . .
H H4 0.9417 0.2855 0.8971 0.056 Uiso calc R 1 . .
C C5 0.6761(3) 0.28824(8) 0.9181(3) 0.0395(6) Uani d . 1 . .
C C6 0.5195(3) 0.26380(8) 0.8812(3) 0.0478(7) Uani d . 1 . .
H H6 0.4120 0.2756 0.9117 0.057 Uiso calc R 1 . .
C C7 0.5216(3) 0.22201(9) 0.7996(3) 0.0475(7) Uani d . 1 . .
H H7 0.4145 0.2061 0.7756 0.057 Uiso calc R 1 . .
N N2 0.2106(3) 0.05786(7) -0.0118(3) 0.0462(6) Uani d . 1 . .
N N3 0.2120(3) 0.11748(7) 0.1670(3) 0.0591(7) Uani d . 1 . .
H H3A 0.2232 0.1309 0.2641 0.071 Uiso calc R 1 . .
N N4 0.2894(3) -0.03934(7) 0.8663(3) 0.0449(6) Uani d . 1 . .
H H4A 0.3020 -0.0114 0.9013 0.054 Uiso calc R 1 . .
N N5 0.2594(3) -0.09627(7) 0.6884(3) 0.0479(6) Uani d . 1 . .
H H5A 0.2384 -0.1102 0.5930 0.057 Uiso calc R 1 . .
C C8 0.1983(4) 0.10061(9) -0.1168(3) 0.0513(7) Uani d . 1 . .
H H8A 0.0926 0.0997 -0.1975 0.062 Uiso calc R 1 . .
H H8B 0.3031 0.1037 -0.1786 0.062 Uiso calc R 1 . .
C C9 0.1869(4) 0.14075(9) 0.0057(3) 0.0553(8) Uani d . 1 . .
H H9A 0.2806 0.1632 -0.0060 0.066 Uiso calc R 1 . .
H H9B 0.0712 0.1559 -0.0103 0.066 Uiso calc R 1 . .
C C10 0.2153(3) 0.07153(8) 0.1422(3) 0.0369(6) Uani d . 1 . .
C C11 0.2280(3) 0.04022(7) 0.2894(3) 0.0336(6) Uani d . 1 . .
C C12 0.3128(3) 0.05367(8) 0.4445(3) 0.0359(6) Uani d . 1 . .
H H12 0.3630 0.0829 0.4569 0.043 Uiso calc R 1 . .
C C13 0.3230(3) 0.02398(8) 0.5803(3) 0.0362(6) Uani d . 1 . .
H H13 0.3801 0.0333 0.6839 0.043 Uiso calc R 1 . .
C C14 0.2486(3) -0.01969(8) 0.5636(3) 0.0333(6) Uani d . 1 . .
C C15 0.1646(3) -0.03314(8) 0.4082(3) 0.0364(6) Uani d . 1 . .
H H15 0.1165 -0.0626 0.3952 0.044 Uiso calc R 1 . .
C C16 0.1517(3) -0.00331(7) 0.2732(3) 0.0362(6) Uani d . 1 . .
H H16 0.0917 -0.0123 0.1705 0.043 Uiso calc R 1 . .
C C17 0.2651(3) -0.05161(8) 0.7064(3) 0.0355(6) Uani d . 1 . .
C C18 0.2921(4) -0.07978(9) 0.9765(3) 0.0536(7) Uani d . 1 . .
H H18A 0.1868 -0.0808 1.0383 0.064 Uiso calc R 1 . .
H H18B 0.3985 -0.0802 1.0563 0.064 Uiso calc R 1 . .
C C19 0.2929(4) -0.11937(9) 0.8510(3) 0.0535(8) Uani d . 1 . .
H H19A 0.4078 -0.1350 0.8606 0.064 Uiso calc R 1 . .
H H19B 0.1994 -0.1415 0.8678 0.064 Uiso calc R 1 . .

loop_
_atom_site_aniso_label
_atom_site_aniso_U_11
_atom_site_aniso_U_22
_atom_site_aniso_U_33
_atom_site_aniso_U_12
_atom_site_aniso_U_13
_atom_site_aniso_U_23
O1 0.0623(13) 0.0418(11) 0.0858(16) -0.0113(10) -0.0017(11) -0.0208(10)
O2 0.0679(14) 0.0419(11) 0.0755(15) -0.0065(9) 0.0207(11) -0.0182(10)
N1 0.0584(15) 0.0315(12) 0.0603(16) -0.0034(10) 0.0084(12) -0.0091(11)
C1 0.0540(18) 0.0288(14) 0.0343(15) 0.0008(12) 0.0044(13) 0.0005(11)
C2 0.0472(15) 0.0319(13) 0.0360(15) -0.0010(11) 0.0033(12) -0.0005(11)
C3 0.0486(16) 0.0408(15) 0.0473(17) 0.0009(12) 0.0070(13) -0.0034(13)
C4 0.0500(17) 0.0394(15) 0.0496(18) -0.0103(12) 0.0020(13) -0.0119(13)
C5 0.0546(16) 0.0280(13) 0.0358(15) -0.0011(12) 0.0029(12) -0.0013(11)
C6 0.0478(16) 0.0448(16) 0.0511(18) 0.0003(12) 0.0069(13) -0.0105(13)
C7 0.0487(16) 0.0429(15) 0.0505(18) -0.0097(12) 0.0026(13) -0.0092(13)
N2 0.0654(15) 0.0399(13) 0.0324(13) -0.0025(10) 0.0002(11) 0.0025(10)
N3 0.109(2) 0.0322(12) 0.0354(14) 0.0042(12) 0.0051(13) 0.0015(10)
N4 0.0665(15) 0.0360(12) 0.0310(13) -0.0011(10) -0.0012(11) 0.0019(9)
N5 0.0720(15) 0.0333(12) 0.0386(13) 0.0037(11) 0.0063(11) -0.0002(10)
C8 0.0670(19) 0.0495(17) 0.0364(16) -0.0061(14) 0.0010(13) 0.0092(13)
C9 0.075(2) 0.0439(16) 0.0472(19) 0.0056(14) 0.0055(15) 0.0099(14)
C10 0.0416(15) 0.0332(14) 0.0355(16) 0.0014(11) 0.0018(11) -0.0011(11)
C11 0.0380(13) 0.0306(13) 0.0319(14) 0.0019(11) 0.0024(11) -0.0023(10)
C12 0.0427(14) 0.0288(13) 0.0361(15) 0.0002(10) 0.0023(11) -0.0039(11)
C13 0.0399(14) 0.0366(14) 0.0312(14) 0.0017(11) -0.0015(11) -0.0074(11)
C14 0.0387(14) 0.0312(13) 0.0303(14) 0.0026(10) 0.0050(11) -0.0010(11)
C15 0.0461(15) 0.0303(13) 0.0326(15) -0.0042(11) 0.0024(11) -0.0040(11)
C16 0.0435(15) 0.0352(14) 0.0284(14) -0.0001(11) -0.0037(11) -0.0043(11)
C17 0.0391(14) 0.0349(14) 0.0327(15) 0.0034(11) 0.0045(11) -0.0018(11)
C18 0.0703(19) 0.0499(17) 0.0400(17) 0.0038(14) 0.0018(14) 0.0086(13)
C19 0.0682(19) 0.0416(16) 0.0511(19) 0.0075(13) 0.0086(15) 0.0112(13)

loop_
_atom_type_symbol
_atom_type_description
_atom_type_scat_dispersion_real
_atom_type_scat_dispersion_imag
_atom_type_scat_source
C C 0.0033 0.0016 'International Tables Vol C Tables 4.2.6.8 and 6.1.1.4'
H H 0.0000 0.0000 'International Tables Vol C Tables 4.2.6.8 and 6.1.1.4'
N N 0.0061 0.0033 'International Tables Vol C Tables 4.2.6.8 and 6.1.1.4'
O O 0.0106 0.0060 'International Tables Vol C Tables 4.2.6.8 and 6.1.1.4'

loop_
_geom_angle_atom_site_label_1
_geom_angle_atom_site_label_2
_geom_angle_atom_site_label_3
_geom_angle_site_symmetry_1
_geom_angle_site_symmetry_3
_geom_angle
_geom_angle_publ_flag
C5 N1 H1A . . 120.0 ?
C5 N1 H1B . . 120.0 ?
H1A N1 H1B . . 120.0 ?
O1 C1 O2 . . 124.2(2) ?
O1 C1 C2 . . 118.9(2) ?
O2 C1 C2 . . 116.9(2) ?
C3 C2 C7 . . 117.3(2) ?
C3 C2 C1 . . 122.2(2) ?
C7 C2 C1 . . 120.4(2) ?
C2 C3 C4 . . 121.4(2) ?
C2 C3 H3 . . 119.3 ?
C4 C3 H3 . . 119.3 ?
C3 C4 C5 . . 120.5(2) ?
C3 C4 H4 . . 119.8 ?
C5 C4 H4 . . 119.8 ?
C6 C5 C4 . . 118.6(2) ?
C6 C5 N1 . . 120.9(2) ?
C4 C5 N1 . . 120.5(2) ?
C7 C6 C5 . . 120.4(2) ?
C7 C6 H6 . . 119.8 ?
C5 C6 H6 . . 119.8 ?
C6 C7 C2 . . 121.9(2) ?
C6 C7 H7 . . 119.0 ?
C2 C7 H7 . . 119.0 ?
C10 N2 C8 . . 105.6(2) ?
C10 N3 C9 . . 109.6(2) ?
C10 N3 H3A . . 125.2 ?
C9 N3 H3A . . 125.2 ?
C17 N4 C18 . . 110.6(2) ?
C17 N4 H4A . . 124.7 ?
C18 N4 H4A . . 124.7 ?
C17 N5 C19 . . 111.1(2) ?
C17 N5 H5A . . 124.4 ?
C19 N5 H5A . . 124.4 ?
N2 C8 C9 . . 106.5(2) ?
N2 C8 H8A . . 110.4 ?
C9 C8 H8A . . 110.4 ?
N2 C8 H8B . . 110.4 ?
C9 C8 H8B . . 110.4 ?
H8A C8 H8B . . 108.6 ?
N3 C9 C8 . . 101.4(2) ?
N3 C9 H9A . . 111.5 ?
C8 C9 H9A . . 111.5 ?
N3 C9 H9B . . 111.5 ?
C8 C9 H9B . . 111.5 ?
H9A C9 H9B . . 109.3 ?
N2 C10 N3 . . 116.5(2) ?
N2 C10 C11 . . 123.9(2) ?
N3 C10 C11 . . 119.6(2) ?
C12 C11 C16 . . 119.2(2) ?
C12 C11 C10 . . 121.2(2) ?
C16 C11 C10 . . 119.5(2) ?
C13 C12 C11 . . 120.3(2) ?
C13 C12 H12 . . 119.8 ?
C11 C12 H12 . . 119.8 ?
C12 C13 C14 . . 120.5(2) ?
C12 C13 H13 . . 119.8 ?
C14 C13 H13 . . 119.8 ?
C15 C14 C13 . . 119.1(2) ?
C15 C14 C17 . . 120.6(2) ?
C13 C14 C17 . . 120.2(2) ?
C16 C15 C14 . . 120.5(2) ?
C16 C15 H15 . . 119.7 ?
C14 C15 H15 . . 119.7 ?
C15 C16 C11 . . 120.3(2) ?
C15 C16 H16 . . 119.9 ?
C11 C16 H16 . . 119.9 ?
N5 C17 N4 . . 112.0(2) ?
N5 C17 C14 . . 123.2(2) ?
N4 C17 C14 . . 124.8(2) ?
N4 C18 C19 . . 102.4(2) ?
N4 C18 H18A . . 111.3 ?
C19 C18 H18A . . 111.3 ?
N4 C18 H18B . . 111.3 ?
C19 C18 H18B . . 111.3 ?
H18A C18 H18B . . 109.2 ?
N5 C19 C18 . . 102.8(2) ?
N5 C19 H19A . . 111.2 ?
C18 C19 H19A . . 111.2 ?
N5 C19 H19B . . 111.2 ?
C18 C19 H19B . . 111.2 ?
H19A C19 H19B . . 109.1 ?

loop_
_geom_bond_atom_site_label_1
_geom_bond_atom_site_label_2
_geom_bond_site_symmetry_2
_geom_bond_distance
_geom_bond_publ_flag
O1 C1 . 1.223(3) ?
O2 C1 . 1.248(3) ?
N1 C5 . 1.392(3) ?
N1 H1A . 0.8600 ?
N1 H1B . 0.8600 ?
C1 C2 . 1.506(3) ?
C2 C3 . 1.379(3) ?
C2 C7 . 1.389(3) ?
C3 C4 . 1.386(3) ?
C3 H3 . 0.9300 ?
C4 C5 . 1.387(3) ?
C4 H4 . 0.9300 ?
C5 C6 . 1.379(3) ?
C6 C7 . 1.376(3) ?
C6 H6 . 0.9300 ?
C7 H7 . 0.9300 ?
N2 C10 . 1.282(3) ?
N2 C8 . 1.493(3) ?
N3 C10 . 1.349(3) ?
N3 C9 . 1.444(3) ?
N3 H3A . 0.8600 ?
N4 C17 . 1.314(3) ?
N4 C18 . 1.463(3) ?
N4 H4A . 0.8600 ?
N5 C17 . 1.304(3) ?
N5 C19 . 1.454(3) ?
N5 H5A . 0.8600 ?
C8 C9 . 1.526(3) ?
C8 H8A . 0.9700 ?
C8 H8B . 0.9700 ?
C9 H9A . 0.9700 ?
C9 H9B . 0.9700 ?
C10 C11 . 1.476(3) ?
C11 C12 . 1.386(3) ?
C11 C16 . 1.388(3) ?
C12 C13 . 1.376(3) ?
C12 H12 . 0.9300 ?
C13 C14 . 1.386(3) ?
C13 H13 . 0.9300 ?
C14 C15 . 1.386(3) ?
C14 C17 . 1.459(3) ?
C15 C16 . 1.374(3) ?
C15 H15 . 0.9300 ?
C16 H16 . 0.9300 ?
C18 C19 . 1.521(4) ?
C18 H18A . 0.9700 ?
C18 H18B . 0.9700 ?
C19 H19A . 0.9700 ?
C19 H19B . 0.9700 ?

loop_
_geom_hbond_atom_site_label_D
_geom_hbond_atom_site_label_H
_geom_hbond_atom_site_label_A
_geom_hbond_site_symmetry_A
_geom_hbond_distance_DH
_geom_hbond_distance_HA
_geom_hbond_distance_DA
_geom_hbond_angle_DHA
N5 H5A O2 3_656 0.86 1.86 2.719(3) 173.8
N4 H4A N2 1_556 0.86 2.25 3.059(3) 156.0
N3 H3A N1 4_565 0.86 2.20 3.035(3) 164.6
N1 H1B O1 4_666 0.86 2.15 2.972(3) 159.5
N1 H1A O2 4_566 0.86 2.12 2.962(3) 165.5

loop_
_cod_related_entry_id
_cod_related_entry_database
_cod_related_entry_code
1 ChemSpider 30656437
